data_4305635
loop_
_publ_author_name
'Lisa F. Szczepura'
'Karen A. Ketcham'
'Betty A. Ooro'
'Julia A. Edwards'
'Jeffrey N. Templeton'
'David L. Cede\~no'
'Alan J. Jircitano'

_publ_contact_author 'Szczepura, Lisa F.'
_publ_contact_author_email lfszcze@ilstu.edu
_publ_section_title
;
Synthesis and Study of Hexanuclear Molybdenum Clusters Containing Thiolate
Ligands
;
_journal_name_full 'Inorganic Chemistry'
_journal_page_first 7271
_journal_page_last 7278
_journal_paper_doi 10.1021/ic800613d
_journal_volume 47
_journal_year 2008
_chemical_formula_sum 'C88 H100 Cl8 Mo6 N2 O P4 S6'
_chemical_formula_weight 2377.18
_chemical_name_systematic
; 
 ? 
;
_space_group_IT_number 2
_symmetry_cell_setting triclinic
_symmetry_space_group_name_Hall '-P 1'
_symmetry_space_group_name_H-M 'P -1'
_atom_sites_solution_hydrogens geom
_atom_sites_solution_primary direct
_atom_sites_solution_secondary difmap
_audit_creation_method SHELXL-97
_cell_angle_alpha 103.975(2)
_cell_angle_beta 99.690(2)
_cell_angle_gamma 98.062(2)
_cell_formula_units_Z 1
_cell_length_a 12.3894(11)
_cell_length_b 13.7651(12)
_cell_length_c 15.0974(13)
_cell_measurement_temperature 193(2)
_cell_volume 2418.4(4)
_computing_cell_refinement 'Bruker SMART'
_computing_data_collection 'Bruker SMART'
_computing_data_reduction 'Bruker SHELXTL'
_computing_structure_refinement 'SHELXL-97 (Sheldrick, 1997)'
_computing_structure_solution 'SHELXS-97 (Sheldrick, 1990)'
_diffrn_ambient_temperature 193(2)
_diffrn_measured_fraction_theta_full 0.909
_diffrn_measured_fraction_theta_max 0.909
_diffrn_measurement_device_type 'CCD area detector'
_diffrn_measurement_method 'phi and omega scans'
_diffrn_radiation_monochromator graphite
_diffrn_radiation_source 'fine-focus sealed tube'
_diffrn_radiation_type MoK\a
_diffrn_radiation_wavelength 0.71073
_diffrn_reflns_av_R_equivalents 0.0449
_diffrn_reflns_av_sigmaI/netI 0.1174
_diffrn_reflns_limit_h_max 13
_diffrn_reflns_limit_h_min -16
_diffrn_reflns_limit_k_max 16
_diffrn_reflns_limit_k_min -18
_diffrn_reflns_limit_l_max 19
_diffrn_reflns_limit_l_min -19
_diffrn_reflns_number 15947
_diffrn_reflns_theta_full 28.32
_diffrn_reflns_theta_max 28.32
_diffrn_reflns_theta_min 1.55
_exptl_absorpt_coefficient_mu 1.216
_exptl_absorpt_correction_type none
_exptl_crystal_colour orange
_exptl_crystal_density_diffrn 1.632
_exptl_crystal_density_method 'not measured'
_exptl_crystal_description 'prism cut'
_exptl_crystal_F_000 1194
_exptl_crystal_size_max 0.16
_exptl_crystal_size_mid 0.14
_exptl_crystal_size_min 0.08
_refine_diff_density_max 0.551
_refine_diff_density_min -0.551
_refine_diff_density_rms 0.105
_refine_ls_extinction_method none
_refine_ls_goodness_of_fit_ref 0.847
_refine_ls_hydrogen_treatment riding
_refine_ls_matrix_type full
_refine_ls_number_parameters 530
_refine_ls_number_reflns 10969
_refine_ls_number_restraints 0
_refine_ls_restrained_S_all 0.847
_refine_ls_R_factor_all 0.1106
_refine_ls_R_factor_gt 0.0419
_refine_ls_shift/su_max 0.001
_refine_ls_shift/su_mean 0.000
_refine_ls_structure_factor_coef Fsqd
_refine_ls_weighting_details 'calc w=1/[\s^2^(Fo^2^)+(0.0229P)^2^+0.0000P] where P=(Fo^2^+2Fc^2^)/3'
_refine_ls_weighting_scheme calc
_refine_ls_wR_factor_gt 0.0719
_refine_ls_wR_factor_ref 0.0860
_reflns_number_gt 5788
_reflns_number_total 10969
_reflns_threshold_expression >2sigma(I)
_cod_data_source_file ic800613d-file003_2.cif
_cod_data_source_block moppn
_cod_original_sg_symbol_Hall -P1
_cod_database_code 4305635

loop_
_symmetry_equiv_pos_as_xyz
'x, y, z'
'-x, -y, -z'

loop_
_atom_site_label
_atom_site_type_symbol
_atom_site_fract_x
_atom_site_fract_y
_atom_site_fract_z
_atom_site_U_iso_or_equiv
_atom_site_adp_type
_atom_site_occupancy
_atom_site_symmetry_multiplicity
_atom_site_calc_flag
_atom_site_refinement_flags
_atom_site_disorder_assembly
_atom_site_disorder_group
Mo1 Mo 0.39012(3) 0.89068(3) 0.42747(3) 0.02462(11) Uani 1 1 d . . .
Mo2 Mo 0.45106(3) 1.07968(3) 0.42435(3) 0.02445(11) Uani 1 1 d . . .
Mo3 Mo 0.59780(3) 0.95982(3) 0.42413(3) 0.02441(11) Uani 1 1 d . . .
Cl1 Cl 0.53415(10) 0.78242(8) 0.43190(8) 0.0292(3) Uani 1 1 d . . .
Cl2 Cl 0.44333(10) 0.93308(9) 0.28776(8) 0.0294(3) Uani 1 1 d . . .
Cl3 Cl 0.64946(9) 1.14098(8) 0.42527(8) 0.0280(3) Uani 1 1 d . . .
Cl4 Cl 0.74231(9) 0.98859(9) 0.56726(8) 0.0297(3) Uani 1 1 d . . .
S1 S 0.24224(11) 0.74508(10) 0.33079(9) 0.0373(3) Uani 1 1 d . . .
C1 C 0.1725(4) 0.7907(4) 0.2362(3) 0.0490(15) Uani 1 1 d . . .
H1A H 0.0966 0.7988 0.2453 0.059 Uiso 1 1 calc R . .
H1B H 0.2144 0.8583 0.2386 0.059 Uiso 1 1 calc R . .
C2 C 0.1644(6) 0.7206(6) 0.1445(4) 0.102(3) Uani 1 1 d . . .
H2A H 0.2353 0.7323 0.1246 0.152 Uiso 1 1 calc R . .
H2B H 0.1045 0.7322 0.0992 0.152 Uiso 1 1 calc R . .
H2C H 0.1481 0.6501 0.1484 0.152 Uiso 1 1 calc R . .
S2 S 0.37956(11) 1.18598(10) 0.32604(9) 0.0356(3) Uani 1 1 d . . .
C3 C 0.4406(5) 1.1571(4) 0.2230(3) 0.0441(14) Uani 1 1 d . . .
H3A H 0.5229 1.1714 0.2426 0.053 Uiso 1 1 calc R . .
H3B H 0.4164 1.0837 0.1899 0.053 Uiso 1 1 calc R . .
C4 C 0.4058(5) 1.2202(4) 0.1571(4) 0.0550(16) Uani 1 1 d . . .
H4A H 0.3272 1.2248 0.1544 0.083 Uiso 1 1 calc R . .
H4B H 0.4160 1.1876 0.0945 0.083 Uiso 1 1 calc R . .
H4C H 0.4517 1.2888 0.1798 0.083 Uiso 1 1 calc R . .
S3 S 0.72447(11) 0.90896(10) 0.31854(9) 0.0377(3) Uani 1 1 d . . .
C5 C 0.8625(4) 0.9887(5) 0.3748(4) 0.0587(17) Uani 1 1 d . . .
H5A H 0.8541 1.0606 0.3966 0.070 Uiso 1 1 calc R . .
H5B H 0.8936 0.9670 0.4302 0.070 Uiso 1 1 calc R . .
C6 C 0.9413(5) 0.9819(5) 0.3110(4) 0.0694(19) Uani 1 1 d . . .
H6A H 0.9593 0.9135 0.2973 0.104 Uiso 1 1 calc R . .
H6B H 1.0097 1.0326 0.3406 0.104 Uiso 1 1 calc R . .
H6C H 0.9071 0.9953 0.2528 0.104 Uiso 1 1 calc R . .
N N 0.7886(3) 0.4467(3) 0.1732(2) 0.0326(10) Uani 1 1 d . . .
P1 P 0.76048(10) 0.55793(9) 0.19691(8) 0.0265(3) Uani 1 1 d . . .
C111 C 0.6123(4) 0.5525(4) 0.1734(3) 0.0281(11) Uani 1 1 d . . .
C112 C 0.5418(4) 0.4638(4) 0.1179(3) 0.0359(13) Uani 1 1 d . . .
H112 H 0.5719 0.4052 0.0948 0.043 Uiso 1 1 calc R . .
C113 C 0.4285(4) 0.4597(4) 0.0957(3) 0.0417(14) Uani 1 1 d . . .
H113 H 0.3806 0.3988 0.0570 0.050 Uiso 1 1 calc R . .
C114 C 0.3845(4) 0.5449(4) 0.1302(4) 0.0467(15) Uani 1 1 d . . .
H114 H 0.3063 0.5421 0.1155 0.056 Uiso 1 1 calc R . .
C115 C 0.4528(4) 0.6327(4) 0.1851(4) 0.0525(16) Uani 1 1 d . . .
H115 H 0.4216 0.6902 0.2088 0.063 Uiso 1 1 calc R . .
C116 C 0.5667(4) 0.6391(4) 0.2065(3) 0.0396(13) Uani 1 1 d . . .
H116 H 0.6139 0.7013 0.2433 0.048 Uiso 1 1 calc R . .
C121 C 0.8164(4) 0.6229(4) 0.1193(3) 0.0289(11) Uani 1 1 d . . .
C122 C 0.8655(4) 0.5699(4) 0.0508(3) 0.0402(13) Uani 1 1 d . . .
H122 H 0.8739 0.5017 0.0478 0.048 Uiso 1 1 calc R . .
C123 C 0.9014(5) 0.6165(5) -0.0116(4) 0.0604(18) Uani 1 1 d . . .
H123 H 0.9353 0.5807 -0.0581 0.072 Uiso 1 1 calc R . .
C124 C 0.8889(5) 0.7151(6) -0.0081(4) 0.0638(19) Uani 1 1 d . . .
H124 H 0.9135 0.7468 -0.0524 0.077 Uiso 1 1 calc R . .
C125 C 0.8402(5) 0.7688(5) 0.0604(4) 0.0577(17) Uani 1 1 d . . .
H125 H 0.8315 0.8368 0.0629 0.069 Uiso 1 1 calc R . .
C126 C 0.8052(4) 0.7230(4) 0.1236(3) 0.0415(14) Uani 1 1 d . . .
H126 H 0.7729 0.7596 0.1709 0.050 Uiso 1 1 calc R . .
C131 C 0.8176(4) 0.6351(3) 0.3148(3) 0.0277(11) Uani 1 1 d . . .
C132 C 0.9274(4) 0.6888(4) 0.3375(3) 0.0363(13) Uani 1 1 d . . .
H132 H 0.9694 0.6870 0.2902 0.044 Uiso 1 1 calc R . .
C133 C 0.9752(5) 0.7445(4) 0.4281(3) 0.0460(15) Uani 1 1 d . . .
H133 H 1.0503 0.7800 0.4436 0.055 Uiso 1 1 calc R . .
C134 C 0.9130(5) 0.7479(4) 0.4960(4) 0.0501(16) Uani 1 1 d . . .
H134 H 0.9455 0.7868 0.5583 0.060 Uiso 1 1 calc R . .
C135 C 0.8054(5) 0.6964(4) 0.4753(3) 0.0397(13) Uani 1 1 d . . .
H135 H 0.7639 0.6999 0.5231 0.048 Uiso 1 1 calc R . .
C136 C 0.7564(4) 0.6388(3) 0.3846(3) 0.0319(12) Uani 1 1 d . . .
H136 H 0.6819 0.6022 0.3704 0.038 Uiso 1 1 calc R . .
P2 P 0.81890(11) 0.36429(10) 0.22418(8) 0.0294(3) Uani 1 1 d . . .
C211 C 0.7461(4) 0.2408(4) 0.1522(3) 0.0314(12) Uani 1 1 d . . .
C212 C 0.7091(5) 0.2267(4) 0.0583(3) 0.0454(15) Uani 1 1 d . . .
H212 H 0.7188 0.2828 0.0322 0.054 Uiso 1 1 calc R . .
C213 C 0.6798(5) 0.0616(4) 0.1329(4) 0.0527(16) Uani 1 1 d . . .
H213 H 0.6697 0.0054 0.1587 0.063 Uiso 1 1 calc R . .
C214 C 0.6435(5) 0.0483(5) 0.0389(4) 0.0647(19) Uani 1 1 d . . .
H214 H 0.6087 -0.0175 -0.0004 0.078 Uiso 1 1 calc R . .
C215 C 0.6572(5) 0.1300(5) 0.0009(4) 0.0661(19) Uani 1 1 d . . .
H215 H 0.6313 0.1203 -0.0641 0.079 Uiso 1 1 calc R . .
C216 C 0.7313(4) 0.1574(4) 0.1898(4) 0.0382(13) Uani 1 1 d . . .
H216 H 0.7568 0.1667 0.2548 0.046 Uiso 1 1 calc R . .
C221 C 0.7808(4) 0.3800(3) 0.3360(3) 0.0279(11) Uani 1 1 d . . .
C222 C 0.6681(4) 0.3766(4) 0.3373(3) 0.0381(13) Uani 1 1 d . . .
H222 H 0.6152 0.3642 0.2805 0.046 Uiso 1 1 calc R . .
C223 C 0.6333(4) 0.3913(4) 0.4217(4) 0.0409(13) Uani 1 1 d . . .
H223 H 0.5567 0.3898 0.4231 0.049 Uiso 1 1 calc R . .
C224 C 0.7110(5) 0.4080(4) 0.5034(4) 0.0454(14) Uani 1 1 d . . .
H224 H 0.6873 0.4170 0.5610 0.054 Uiso 1 1 calc R . .
C225 C 0.8225(5) 0.4116(4) 0.5024(3) 0.0482(15) Uani 1 1 d . . .
H225 H 0.8753 0.4235 0.5591 0.058 Uiso 1 1 calc R . .
C226 C 0.8575(4) 0.3979(4) 0.4181(3) 0.0411(14) Uani 1 1 d . . .
H226 H 0.9344 0.4010 0.4173 0.049 Uiso 1 1 calc R . .
C231 C 0.9662(4) 0.3641(4) 0.2418(3) 0.0292(11) Uani 1 1 d . . .
C232 C 1.0398(4) 0.4513(4) 0.2454(3) 0.0338(12) Uani 1 1 d . . .
H232 H 1.0116 0.5097 0.2364 0.041 Uiso 1 1 calc R . .
C233 C 1.1543(5) 0.4546(4) 0.2621(3) 0.0441(14) Uani 1 1 d . . .
H233 H 1.2041 0.5149 0.2650 0.053 Uiso 1 1 calc R . .
C234 C 1.1948(5) 0.3694(4) 0.2743(3) 0.0445(15) Uani 1 1 d . . .
H234 H 1.2729 0.3710 0.2858 0.053 Uiso 1 1 calc R . .
C235 C 1.1226(4) 0.2823(4) 0.2700(4) 0.0443(14) Uani 1 1 d . . .
H235 H 1.1515 0.2241 0.2786 0.053 Uiso 1 1 calc R . .
C236 C 1.0080(4) 0.2778(4) 0.2530(3) 0.0396(13) Uani 1 1 d . . .
H236 H 0.9587 0.2168 0.2491 0.048 Uiso 1 1 calc R . .
O O 0.0000 0.0000 0.0000 0.141(3) Uani 1 2 d S . .
C8 C 0.1387(10) -0.0010(10) 0.1277(10) 0.153(6) Uani 1 1 d . . .
C7A C 0.0943(18) -0.029(2) 0.033(3) 0.106(16) Uani 0.40(4) 1 d P . .
C7B C 0.054(3) 0.031(2) 0.0976(17) 0.196(15) Uani 0.60(4) 1 d P . .

loop_
_atom_site_aniso_label
_atom_site_aniso_U_11
_atom_site_aniso_U_22
_atom_site_aniso_U_33
_atom_site_aniso_U_23
_atom_site_aniso_U_13
_atom_site_aniso_U_12
Mo1 0.0224(2) 0.0241(2) 0.0284(2) 0.0070(2) 0.0069(2) 0.00628(19)
Mo2 0.0223(2) 0.0247(2) 0.0285(2) 0.0085(2) 0.0061(2) 0.00823(19)
Mo3 0.0218(2) 0.0248(2) 0.0288(2) 0.00738(19) 0.0083(2) 0.00734(19)
Cl1 0.0309(7) 0.0238(7) 0.0349(7) 0.0073(5) 0.0097(6) 0.0096(5)
Cl2 0.0301(7) 0.0296(7) 0.0290(6) 0.0075(5) 0.0069(6) 0.0070(5)
Cl3 0.0268(7) 0.0266(7) 0.0334(7) 0.0100(5) 0.0099(6) 0.0067(5)
Cl4 0.0226(6) 0.0324(7) 0.0352(7) 0.0098(6) 0.0047(5) 0.0090(5)
S1 0.0382(8) 0.0318(8) 0.0377(8) 0.0086(6) 0.0031(6) 0.0004(6)
C1 0.029(3) 0.061(4) 0.052(4) 0.018(3) 0.000(3) -0.001(3)
C2 0.126(8) 0.108(7) 0.057(5) 0.002(4) -0.015(5) 0.054(6)
S2 0.0317(7) 0.0412(8) 0.0419(8) 0.0196(7) 0.0098(6) 0.0163(6)
C3 0.048(4) 0.046(4) 0.046(3) 0.020(3) 0.015(3) 0.019(3)
C4 0.071(5) 0.058(4) 0.049(4) 0.030(3) 0.020(3) 0.017(3)
S3 0.0340(8) 0.0344(8) 0.0455(8) 0.0041(6) 0.0191(7) 0.0077(6)
C5 0.037(4) 0.082(5) 0.057(4) 0.010(3) 0.014(3) 0.020(3)
C6 0.039(4) 0.078(5) 0.087(5) 0.010(4) 0.022(4) 0.007(3)
N 0.031(2) 0.035(3) 0.031(2) 0.0043(19) 0.007(2) 0.012(2)
P1 0.0237(7) 0.0310(7) 0.0237(7) 0.0047(6) 0.0035(6) 0.0083(6)
C111 0.024(3) 0.033(3) 0.028(3) 0.009(2) 0.006(2) 0.006(2)
C112 0.038(3) 0.037(3) 0.029(3) 0.009(2) -0.003(3) 0.005(3)
C113 0.033(3) 0.039(3) 0.044(3) 0.010(3) -0.004(3) -0.005(3)
C114 0.025(3) 0.060(4) 0.054(4) 0.016(3) 0.003(3) 0.011(3)
C115 0.033(3) 0.059(4) 0.057(4) -0.003(3) 0.003(3) 0.017(3)
C116 0.029(3) 0.044(3) 0.036(3) -0.003(3) 0.001(3) 0.005(3)
C121 0.021(3) 0.040(3) 0.022(3) 0.007(2) -0.002(2) 0.001(2)
C122 0.035(3) 0.053(4) 0.031(3) 0.008(3) 0.005(3) 0.011(3)
C123 0.056(4) 0.084(5) 0.042(4) 0.012(4) 0.022(3) 0.010(4)
C124 0.047(4) 0.102(6) 0.039(4) 0.032(4) 0.004(3) -0.011(4)
C125 0.069(5) 0.060(4) 0.048(4) 0.031(3) 0.006(4) 0.005(3)
C126 0.046(4) 0.045(4) 0.034(3) 0.013(3) 0.008(3) 0.007(3)
C131 0.031(3) 0.028(3) 0.024(3) 0.006(2) 0.001(2) 0.012(2)
C132 0.035(3) 0.041(3) 0.031(3) 0.008(2) 0.004(3) 0.007(3)
C133 0.036(3) 0.056(4) 0.037(3) 0.005(3) 0.000(3) 0.002(3)
C134 0.058(4) 0.054(4) 0.029(3) 0.001(3) -0.002(3) 0.010(3)
C135 0.050(4) 0.045(3) 0.027(3) 0.009(3) 0.012(3) 0.013(3)
C136 0.029(3) 0.029(3) 0.035(3) 0.008(2) 0.003(2) 0.003(2)
P2 0.0306(8) 0.0328(8) 0.0244(7) 0.0046(6) 0.0054(6) 0.0111(6)
C211 0.029(3) 0.033(3) 0.029(3) 0.000(2) 0.005(2) 0.012(2)
C212 0.061(4) 0.035(3) 0.035(3) 0.003(3) 0.005(3) 0.008(3)
C213 0.052(4) 0.034(4) 0.067(4) 0.000(3) 0.023(3) 0.004(3)
C214 0.073(5) 0.041(4) 0.059(4) -0.010(3) 0.006(4) -0.007(3)
C215 0.083(5) 0.066(5) 0.035(4) 0.000(3) -0.002(4) 0.010(4)
C216 0.032(3) 0.037(3) 0.043(3) 0.005(3) 0.010(3) 0.007(3)
C221 0.032(3) 0.025(3) 0.026(3) 0.005(2) 0.004(2) 0.008(2)
C222 0.037(3) 0.037(3) 0.038(3) 0.008(2) 0.005(3) 0.007(3)
C223 0.036(3) 0.033(3) 0.054(4) 0.008(3) 0.020(3) 0.003(3)
C224 0.058(4) 0.048(4) 0.036(3) 0.014(3) 0.022(3) 0.011(3)
C225 0.055(4) 0.067(4) 0.021(3) 0.008(3) 0.003(3) 0.018(3)
C226 0.038(3) 0.048(4) 0.034(3) 0.004(3) 0.005(3) 0.011(3)
C231 0.026(3) 0.039(3) 0.022(3) 0.003(2) 0.007(2) 0.012(2)
C232 0.035(3) 0.038(3) 0.031(3) 0.007(2) 0.009(3) 0.016(3)
C233 0.042(4) 0.049(4) 0.035(3) 0.001(3) 0.009(3) 0.004(3)
C234 0.034(3) 0.062(4) 0.036(3) 0.004(3) 0.008(3) 0.018(3)
C235 0.041(4) 0.045(4) 0.052(4) 0.013(3) 0.011(3) 0.022(3)
C236 0.038(3) 0.040(3) 0.044(3) 0.012(3) 0.011(3) 0.017(3)
O 0.139(12) 0.121(8) 0.156(12) 0.035(9) 0.015(8) 0.021(7)
C8 0.130(10) 0.148(11) 0.160(13) 0.040(9) -0.046(8) 0.046(8)
C7A 0.041(14) 0.14(2) 0.14(3) 0.07(2) -0.035(14) 0.012(13)
C7B 0.30(4) 0.17(2) 0.072(17) 0.008(15) 0.04(2) -0.05(2)

loop_
_atom_type_symbol
_atom_type_description
_atom_type_scat_dispersion_real
_atom_type_scat_dispersion_imag
_atom_type_scat_source
C C 0.0033 0.0016 'International Tables Vol C Tables 4.2.6.8 and 6.1.1.4'
H H 0.0000 0.0000 'International Tables Vol C Tables 4.2.6.8 and 6.1.1.4'
N N 0.0061 0.0033 'International Tables Vol C Tables 4.2.6.8 and 6.1.1.4'
P P 0.1023 0.0942 'International Tables Vol C Tables 4.2.6.8 and 6.1.1.4'
S S 0.1246 0.1234 'International Tables Vol C Tables 4.2.6.8 and 6.1.1.4'
Cl Cl 0.1484 0.1585 'International Tables Vol C Tables 4.2.6.8 and 6.1.1.4'
Mo Mo -1.6832 0.6857 'International Tables Vol C Tables 4.2.6.8 and 6.1.1.4'
O O 0.0106 0.0060 'International Tables Vol C Tables 4.2.6.8 and 6.1.1.4'

loop_
_geom_angle_atom_site_label_1
_geom_angle_atom_site_label_2
_geom_angle_atom_site_label_3
_geom_angle
_geom_angle_site_symmetry_1
_geom_angle_site_symmetry_3
_geom_angle_publ_flag
Cl3 Mo1 S1 92.19(4) 2_676 . ?
Cl3 Mo1 Cl1 89.31(4) 2_676 . ?
S1 Mo1 Cl1 92.75(4) . . ?
Cl3 Mo1 Cl2 175.29(4) 2_676 . ?
S1 Mo1 Cl2 92.48(4) . . ?
Cl1 Mo1 Cl2 89.86(4) . . ?
Cl3 Mo1 Cl4 89.93(4) 2_676 2_676 ?
S1 Mo1 Cl4 92.12(4) . 2_676 ?
Cl1 Mo1 Cl4 175.09(4) . 2_676 ?
Cl2 Mo1 Cl4 90.50(4) . 2_676 ?
Cl3 Mo1 Mo3 58.19(3) 2_676 2_676 ?
S1 Mo1 Mo3 134.58(4) . 2_676 ?
Cl1 Mo1 Mo3 117.85(3) . 2_676 ?
Cl2 Mo1 Mo3 118.37(3) . 2_676 ?
Cl4 Mo1 Mo3 57.85(3) 2_676 2_676 ?
Cl3 Mo1 Mo2 118.23(3) 2_676 . ?
S1 Mo1 Mo2 134.82(4) . . ?
Cl1 Mo1 Mo2 118.27(3) . . ?
Cl2 Mo1 Mo2 58.33(3) . . ?
Cl4 Mo1 Mo2 58.08(3) 2_676 . ?
Mo3 Mo1 Mo2 60.064(16) 2_676 . ?
Cl3 Mo1 Mo2 58.07(3) 2_676 2_676 ?
S1 Mo1 Mo2 135.27(4) . 2_676 ?
Cl1 Mo1 Mo2 57.88(3) . 2_676 ?
Cl2 Mo1 Mo2 117.75(3) . 2_676 ?
Cl4 Mo1 Mo2 117.81(3) 2_676 2_676 ?
Mo3 Mo1 Mo2 59.979(15) 2_676 2_676 ?
Mo2 Mo1 Mo2 89.909(18) . 2_676 ?
Cl3 Mo1 Mo3 117.90(3) 2_676 . ?
S1 Mo1 Mo3 135.49(4) . . ?
Cl1 Mo1 Mo3 58.37(3) . . ?
Cl2 Mo1 Mo3 57.92(3) . . ?
Cl4 Mo1 Mo3 117.97(3) 2_676 . ?
Mo3 Mo1 Mo3 89.924(17) 2_676 . ?
Mo2 Mo1 Mo3 59.921(15) . . ?
Mo2 Mo1 Mo3 59.844(16) 2_676 . ?
S2 Mo2 Cl1 91.17(4) . 2_676 ?
S2 Mo2 Cl3 94.20(4) . . ?
Cl1 Mo2 Cl3 89.45(4) 2_676 . ?
S2 Mo2 Cl4 90.25(4) . 2_676 ?
Cl1 Mo2 Cl4 89.82(4) 2_676 2_676 ?
Cl3 Mo2 Cl4 175.50(4) . 2_676 ?
S2 Mo2 Cl2 93.40(4) . . ?
Cl1 Mo2 Cl2 175.41(4) 2_676 . ?
Cl3 Mo2 Cl2 89.81(4) . . ?
Cl4 Mo2 Cl2 90.57(4) 2_676 . ?
S2 Mo2 Mo1 134.17(4) . . ?
Cl1 Mo2 Mo1 118.47(3) 2_676 . ?
Cl3 Mo2 Mo1 118.32(3) . . ?
Cl4 Mo2 Mo1 58.37(3) 2_676 . ?
Cl2 Mo2 Mo1 58.15(3) . . ?
S2 Mo2 Mo3 137.01(3) . . ?
Cl1 Mo2 Mo3 118.00(3) 2_676 . ?
Cl3 Mo2 Mo3 58.12(3) . . ?
Cl4 Mo2 Mo3 118.55(3) 2_676 . ?
Cl2 Mo2 Mo3 57.96(3) . . ?
Mo1 Mo2 Mo3 60.212(16) . . ?
S2 Mo2 Mo3 132.96(3) . 2_676 ?
Cl1 Mo2 Mo3 58.56(3) 2_676 2_676 ?
Cl3 Mo2 Mo3 118.13(3) . 2_676 ?
Cl4 Mo2 Mo3 57.89(3) 2_676 2_676 ?
Cl2 Mo2 Mo3 118.05(3) . 2_676 ?
Mo1 Mo2 Mo3 59.931(15) . 2_676 ?
Mo3 Mo2 Mo3 90.015(17) . 2_676 ?
S2 Mo2 Mo1 135.67(4) . 2_676 ?
Cl1 Mo2 Mo1 58.16(3) 2_676 2_676 ?
Cl3 Mo2 Mo1 58.01(3) . 2_676 ?
Cl4 Mo2 Mo1 118.01(3) 2_676 2_676 ?
Cl2 Mo2 Mo1 117.80(3) . 2_676 ?
Mo1 Mo2 Mo1 90.091(18) . 2_676 ?
Mo3 Mo2 Mo1 59.851(15) . 2_676 ?
Mo3 Mo2 Mo1 60.128(16) 2_676 2_676 ?
S3 Mo3 Cl4 93.72(4) . . ?
S3 Mo3 Cl2 90.28(4) . . ?
Cl4 Mo3 Cl2 175.98(4) . . ?
S3 Mo3 Cl3 91.17(4) . . ?
Cl4 Mo3 Cl3 90.30(4) . . ?
Cl2 Mo3 Cl3 90.06(4) . . ?
S3 Mo3 Cl1 93.89(4) . . ?
Cl4 Mo3 Cl1 89.57(4) . . ?
Cl2 Mo3 Cl1 89.71(4) . . ?
Cl3 Mo3 Cl1 174.94(4) . . ?
S3 Mo3 Mo1 135.29(4) . 2_676 ?
Cl4 Mo3 Mo1 58.51(3) . 2_676 ?
Cl2 Mo3 Mo1 118.54(3) . 2_676 ?
Cl3 Mo3 Mo1 58.12(3) . 2_676 ?
Cl1 Mo3 Mo1 117.78(3) . 2_676 ?
S3 Mo3 Mo2 132.90(4) . . ?
Cl4 Mo3 Mo2 118.66(3) . . ?
Cl2 Mo3 Mo2 58.39(3) . . ?
Cl3 Mo3 Mo2 58.12(3) . . ?
Cl1 Mo3 Mo2 117.73(3) . . ?
Mo1 Mo3 Mo2 60.170(15) 2_676 . ?
S3 Mo3 Mo2 137.11(4) . 2_676 ?
Cl4 Mo3 Mo2 58.26(3) . 2_676 ?
Cl2 Mo3 Mo2 118.17(3) . 2_676 ?
Cl3 Mo3 Mo2 118.10(3) . 2_676 ?
Cl1 Mo3 Mo2 57.79(3) . 2_676 ?
Mo1 Mo3 Mo2 60.005(16) 2_676 2_676 ?
Mo2 Mo3 Mo2 89.985(17) . 2_676 ?
S3 Mo3 Mo1 134.56(4) . . ?
Cl4 Mo3 Mo1 118.28(3) . . ?
Cl2 Mo3 Mo1 58.16(3) . . ?
Cl3 Mo3 Mo1 117.96(3) . . ?
Cl1 Mo3 Mo1 57.89(3) . . ?
Mo1 Mo3 Mo1 90.076(17) 2_676 . ?
Mo2 Mo3 Mo1 59.868(16) . . ?
Mo2 Mo3 Mo1 60.028(15) 2_676 . ?
Mo2 Cl1 Mo1 63.97(3) 2_676 . ?
Mo2 Cl1 Mo3 63.64(3) 2_676 . ?
Mo1 Cl1 Mo3 63.74(3) . . ?
Mo3 Cl2 Mo1 63.93(3) . . ?
Mo3 Cl2 Mo2 63.65(3) . . ?
Mo1 Cl2 Mo2 63.52(3) . . ?
Mo1 Cl3 Mo2 63.92(3) 2_676 . ?
Mo1 Cl3 Mo3 63.69(3) 2_676 . ?
Mo2 Cl3 Mo3 63.76(3) . . ?
Mo3 Cl4 Mo2 63.85(3) . 2_676 ?
Mo3 Cl4 Mo1 63.64(3) . 2_676 ?
Mo2 Cl4 Mo1 63.55(3) 2_676 2_676 ?
C1 S1 Mo1 105.40(18) . . ?
C2 C1 S1 112.0(4) . . ?
C2 C1 H1A 109.2 . . ?
S1 C1 H1A 109.2 . . ?
C2 C1 H1B 109.2 . . ?
S1 C1 H1B 109.2 . . ?
H1A C1 H1B 107.9 . . ?
C1 C2 H2A 109.5 . . ?
C1 C2 H2B 109.5 . . ?
H2A C2 H2B 109.5 . . ?
C1 C2 H2C 109.5 . . ?
H2A C2 H2C 109.5 . . ?
H2B C2 H2C 109.5 . . ?
C3 S2 Mo2 105.66(16) . . ?
C4 C3 S2 111.2(4) . . ?
C4 C3 H3A 109.4 . . ?
S2 C3 H3A 109.4 . . ?
C4 C3 H3B 109.4 . . ?
S2 C3 H3B 109.4 . . ?
H3A C3 H3B 108.0 . . ?
C3 C4 H4A 109.5 . . ?
C3 C4 H4B 109.5 . . ?
H4A C4 H4B 109.5 . . ?
C3 C4 H4C 109.5 . . ?
H4A C4 H4C 109.5 . . ?
H4B C4 H4C 109.5 . . ?
C5 S3 Mo3 106.44(17) . . ?
C6 C5 S3 112.3(4) . . ?
C6 C5 H5A 109.1 . . ?
S3 C5 H5A 109.1 . . ?
C6 C5 H5B 109.1 . . ?
S3 C5 H5B 109.1 . . ?
H5A C5 H5B 107.9 . . ?
C5 C6 H6A 109.5 . . ?
C5 C6 H6B 109.5 . . ?
H6A C6 H6B 109.5 . . ?
C5 C6 H6C 109.5 . . ?
H6A C6 H6C 109.5 . . ?
H6B C6 H6C 109.5 . . ?
P2 N P1 139.4(2) . . ?
N P1 C111 110.8(2) . . ?
N P1 C131 115.4(2) . . ?
C111 P1 C131 108.2(2) . . ?
N P1 C121 107.3(2) . . ?
C111 P1 C121 107.0(2) . . ?
C131 P1 C121 107.7(2) . . ?
C112 C111 C116 119.1(4) . . ?
C112 C111 P1 119.9(4) . . ?
C116 C111 P1 120.9(4) . . ?
C113 C112 C111 120.7(5) . . ?
C113 C112 H112 119.7 . . ?
C111 C112 H112 119.7 . . ?
C112 C113 C114 119.6(5) . . ?
C112 C113 H113 120.2 . . ?
C114 C113 H113 120.2 . . ?
C115 C114 C113 120.4(5) . . ?
C115 C114 H114 119.8 . . ?
C113 C114 H114 119.8 . . ?
C114 C115 C116 120.9(5) . . ?
C114 C115 H115 119.5 . . ?
C116 C115 H115 119.5 . . ?
C115 C116 C111 119.3(5) . . ?
C115 C116 H116 120.4 . . ?
C111 C116 H116 120.4 . . ?
C126 C121 C122 119.8(5) . . ?
C126 C121 P1 120.8(4) . . ?
C122 C121 P1 119.3(4) . . ?
C123 C122 C121 119.6(5) . . ?
C123 C122 H122 120.2 . . ?
C121 C122 H122 120.2 . . ?
C122 C123 C124 120.6(6) . . ?
C122 C123 H123 119.7 . . ?
C124 C123 H123 119.7 . . ?
C123 C124 C125 120.2(6) . . ?
C123 C124 H124 119.9 . . ?
C125 C124 H124 119.9 . . ?
C126 C125 C124 119.6(6) . . ?
C126 C125 H125 120.2 . . ?
C124 C125 H125 120.2 . . ?
C125 C126 C121 120.3(5) . . ?
C125 C126 H126 119.8 . . ?
C121 C126 H126 119.8 . . ?
C136 C131 C132 119.3(4) . . ?
C136 C131 P1 121.5(4) . . ?
C132 C131 P1 119.1(4) . . ?
C133 C132 C131 120.5(5) . . ?
C133 C132 H132 119.7 . . ?
C131 C132 H132 119.7 . . ?
C134 C133 C132 119.3(5) . . ?
C134 C133 H133 120.4 . . ?
C132 C133 H133 120.4 . . ?
C135 C134 C133 121.2(5) . . ?
C135 C134 H134 119.4 . . ?
C133 C134 H134 119.4 . . ?
C134 C135 C136 120.3(5) . . ?
C134 C135 H135 119.9 . . ?
C136 C135 H135 119.9 . . ?
C135 C136 C131 119.4(5) . . ?
C135 C136 H136 120.3 . . ?
C131 C136 H136 120.3 . . ?
N P2 C211 108.7(2) . . ?
N P2 C231 110.8(2) . . ?
C211 P2 C231 108.3(2) . . ?
N P2 C221 114.4(2) . . ?
C211 P2 C221 106.9(2) . . ?
C231 P2 C221 107.6(2) . . ?
C212 C211 C216 119.4(5) . . ?
C212 C211 P2 119.6(4) . . ?
C216 C211 P2 120.9(4) . . ?
C211 C212 C215 120.1(5) . . ?
C211 C212 H212 120.0 . . ?
C215 C212 H212 120.0 . . ?
C214 C213 C216 119.7(6) . . ?
C214 C213 H213 120.2 . . ?
C216 C213 H213 120.2 . . ?
C213 C214 C215 120.5(6) . . ?
C213 C214 H214 119.8 . . ?
C215 C214 H214 119.8 . . ?
C214 C215 C212 119.9(6) . . ?
C214 C215 H215 120.0 . . ?
C212 C215 H215 120.0 . . ?
C213 C216 C211 120.4(5) . . ?
C213 C216 H216 119.8 . . ?
C211 C216 H216 119.8 . . ?
C226 C221 C222 120.0(4) . . ?
C226 C221 P2 123.0(4) . . ?
C222 C221 P2 116.9(4) . . ?
C223 C222 C221 120.0(5) . . ?
C223 C222 H222 120.0 . . ?
C221 C222 H222 120.0 . . ?
C224 C223 C222 119.4(5) . . ?
C224 C223 H223 120.3 . . ?
C222 C223 H223 120.3 . . ?
C225 C224 C223 120.8(5) . . ?
C225 C224 H224 119.6 . . ?
C223 C224 H224 119.6 . . ?
C224 C225 C226 119.8(5) . . ?
C224 C225 H225 120.1 . . ?
C226 C225 H225 120.1 . . ?
C221 C226 C225 120.0(5) . . ?
C221 C226 H226 120.0 . . ?
C225 C226 H226 120.0 . . ?
C232 C231 C236 119.2(5) . . ?
C232 C231 P2 119.6(4) . . ?
C236 C231 P2 121.2(4) . . ?
C231 C232 C233 121.0(5) . . ?
C231 C232 H232 119.5 . . ?
C233 C232 H232 119.5 . . ?
C234 C233 C232 119.3(5) . . ?
C234 C233 H233 120.3 . . ?
C232 C233 H233 120.3 . . ?
C235 C234 C233 120.2(5) . . ?
C235 C234 H234 119.9 . . ?
C233 C234 H234 119.9 . . ?
C234 C235 C236 121.0(5) . . ?
C234 C235 H235 119.5 . . ?
C236 C235 H235 119.5 . . ?
C235 C236 C231 119.2(5) . . ?
C235 C236 H236 120.4 . . ?
C231 C236 H236 120.4 . . ?
C7A O C7A 180(2) . 2 ?
C7A O C7B 57.1(14) . . ?
C7A O C7B 122.9(14) 2 . ?
C7A O C7B 122.9(14) . 2 ?
C7A O C7B 57.1(14) 2 2 ?
C7B O C7B 180(2) . 2 ?
C7B C8 C7A 60.6(13) . . ?
C7B C7A O 65(2) . . ?
C7B C7A C8 55(3) . . ?
O C7A C8 120(3) . . ?
C8 C7B C7A 65(3) . . ?
C8 C7B O 122(3) . . ?
C7A C7B O 57.6(13) . . ?

loop_
_geom_bond_atom_site_label_1
_geom_bond_atom_site_label_2
_geom_bond_distance
_geom_bond_site_symmetry_2
_geom_bond_publ_flag
Mo1 Cl3 2.4795(12) 2_676 ?
Mo1 S1 2.4821(14) . ?
Mo1 Cl1 2.4825(12) . ?
Mo1 Cl2 2.4858(12) . ?
Mo1 Cl4 2.4911(12) 2_676 ?
Mo1 Mo3 2.6174(6) 2_676 ?
Mo1 Mo2 2.6194(6) . ?
Mo1 Mo2 2.6258(6) 2_676 ?
Mo1 Mo3 2.6284(6) . ?
Mo2 S2 2.4695(13) . ?
Mo2 Cl1 2.4749(12) 2_676 ?
Mo2 Cl3 2.4810(13) . ?
Mo2 Cl4 2.4833(13) 2_676 ?
Mo2 Cl2 2.4907(12) . ?
Mo2 Mo3 2.6208(6) . ?
Mo2 Mo3 2.6209(6) 2_676 ?
Mo2 Mo1 2.6258(6) 2_676 ?
Mo3 S3 2.4709(13) . ?
Mo3 Cl4 2.4733(12) . ?
Mo3 Cl2 2.4793(13) . ?
Mo3 Cl3 2.4812(12) . ?
Mo3 Cl1 2.4956(12) . ?
Mo3 Mo1 2.6174(6) 2_676 ?
Mo3 Mo2 2.6209(6) 2_676 ?
Cl1 Mo2 2.4749(12) 2_676 ?
Cl3 Mo1 2.4795(12) 2_676 ?
Cl4 Mo2 2.4833(13) 2_676 ?
Cl4 Mo1 2.4911(12) 2_676 ?
S1 C1 1.830(5) . ?
C1 C2 1.462(7) . ?
C1 H1A 0.9900 . ?
C1 H1B 0.9900 . ?
C2 H2A 0.9800 . ?
C2 H2B 0.9800 . ?
C2 H2C 0.9800 . ?
S2 C3 1.826(5) . ?
C3 C4 1.519(6) . ?
C3 H3A 0.9900 . ?
C3 H3B 0.9900 . ?
C4 H4A 0.9800 . ?
C4 H4B 0.9800 . ?
C4 H4C 0.9800 . ?
S3 C5 1.840(6) . ?
C5 C6 1.480(7) . ?
C5 H5A 0.9900 . ?
C5 H5B 0.9900 . ?
C6 H6A 0.9800 . ?
C6 H6B 0.9800 . ?
C6 H6C 0.9800 . ?
N P2 1.569(4) . ?
N P1 1.588(4) . ?
P1 C111 1.797(5) . ?
P1 C131 1.803(4) . ?
P1 C121 1.805(5) . ?
C111 C112 1.384(6) . ?
C111 C116 1.410(6) . ?
C112 C113 1.377(7) . ?
C112 H112 0.9500 . ?
C113 C114 1.387(6) . ?
C113 H113 0.9500 . ?
C114 C115 1.362(7) . ?
C114 H114 0.9500 . ?
C115 C116 1.378(6) . ?
C115 H115 0.9500 . ?
C116 H116 0.9500 . ?
C121 C126 1.392(6) . ?
C121 C122 1.395(6) . ?
C122 C123 1.360(7) . ?
C122 H122 0.9500 . ?
C123 C124 1.377(8) . ?
C123 H123 0.9500 . ?
C124 C125 1.395(8) . ?
C124 H124 0.9500 . ?
C125 C126 1.359(7) . ?
C125 H125 0.9500 . ?
C126 H126 0.9500 . ?
C131 C136 1.393(6) . ?
C131 C132 1.398(6) . ?
C132 C133 1.379(6) . ?
C132 H132 0.9500 . ?
C133 C134 1.379(7) . ?
C133 H133 0.9500 . ?
C134 C135 1.366(7) . ?
C134 H134 0.9500 . ?
C135 C136 1.390(6) . ?
C135 H135 0.9500 . ?
C136 H136 0.9500 . ?
P2 C211 1.798(5) . ?
P2 C231 1.800(5) . ?
P2 C221 1.800(4) . ?
C211 C212 1.371(6) . ?
C211 C216 1.401(6) . ?
C212 C215 1.397(7) . ?
C212 H212 0.9500 . ?
C213 C214 1.374(7) . ?
C213 C216 1.384(6) . ?
C213 H213 0.9500 . ?
C214 C215 1.382(8) . ?
C214 H214 0.9500 . ?
C215 H215 0.9500 . ?
C216 H216 0.9500 . ?
C221 C226 1.375(6) . ?
C221 C222 1.393(6) . ?
C222 C223 1.392(6) . ?
C222 H222 0.9500 . ?
C223 C224 1.379(7) . ?
C223 H223 0.9500 . ?
C224 C225 1.378(7) . ?
C224 H224 0.9500 . ?
C225 C226 1.391(6) . ?
C225 H225 0.9500 . ?
C226 H226 0.9500 . ?
C231 C232 1.385(7) . ?
C231 C236 1.395(6) . ?
C232 C233 1.391(6) . ?
C232 H232 0.9500 . ?
C233 C234 1.378(7) . ?
C233 H233 0.9500 . ?
C234 C235 1.372(7) . ?
C234 H234 0.9500 . ?
C235 C236 1.390(7) . ?
C235 H235 0.9500 . ?
C236 H236 0.9500 . ?
O C7A 1.34(2) . ?
O C7A 1.34(2) 2 ?
O C7B 1.44(2) . ?
O C7B 1.44(2) 2 ?
C8 C7B 1.25(4) . ?
C8 C7A 1.38(4) . ?
C7A C7B 1.34(3) . ?
